data_2238975
loop_
_publ_author_name
'Yao, Zi-Shuo'
'Sato, Osamu'

_publ_section_title
;
 1,4-Diazabicyclo[2.2.2]octane-1,4-diium bis(3-chlorobenzoate)
;
_journal_coeditor_code JJ2180
_journal_issue 2
_journal_name_full 'Acta Crystallographica Section E'
_journal_page_first o154
_journal_paper_doi 10.1107/S1600536814000610
_journal_volume 70
_journal_year 2014
_chemical_formula_iupac 'C6 H14 N2 2+, 2C7 H4 Cl O2 -'
_chemical_formula_moiety 'C6 H14 N2 2+, 2(C7 H4 Cl O2 -)'
_chemical_formula_sum 'C20 H22 Cl2 N2 O4'
_chemical_formula_weight 425.29
_chemical_name_systematic
;
1,4-Diazabicyclo[2.2.2]octane-1,4-diium bis(3-chlorobenzoate)
;
_space_group_crystal_system triclinic
_space_group_IT_number 2
_space_group_name_Hall '-P 1'
_space_group_name_H-M_alt 'P -1'
_symmetry_space_group_name_Hall '-P 1'
_symmetry_space_group_name_H-M 'P -1'
_atom_sites_solution_hydrogens geom
_audit_creation_method SHELXL-2013
_cell_angle_alpha 79.74(3)
_cell_angle_beta 76.68(2)
_cell_angle_gamma 85.47(2)
_cell_formula_units_Z 2
_cell_length_a 7.332(4)
_cell_length_b 10.512(6)
_cell_length_c 13.517(7)
_cell_measurement_reflns_used 3510
_cell_measurement_temperature 123(2)
_cell_measurement_theta_max 27.4855
_cell_measurement_theta_min 3.1406
_cell_volume 996.8(9)
_computing_cell_refinement 'CrystalClear (Rigaku, 2008)'
_computing_data_collection 'CrystalClear (Rigaku, 2008)'
_computing_data_reduction 'CrystalClear (Rigaku, 2008)'
_computing_molecular_graphics 'SHELXTL (Sheldrick, 2008)'
_computing_publication_material 'publCIF (Westrip, 2010)'
_computing_structure_refinement 'SHELXL-2013 (Sheldrick, 2008)'
_computing_structure_solution 'SHELXS97 (Sheldrick, 2008)'
_diffrn_ambient_temperature 123(2)
_diffrn_detector_area_resol_mean 28.5714
_diffrn_measured_fraction_theta_full 0.990
_diffrn_measured_fraction_theta_max 0.990
_diffrn_measurement_device_type 'Rigaku Saturn70'
_diffrn_measurement_method \w
_diffrn_radiation_type MoK\a
_diffrn_radiation_wavelength 0.71075
_diffrn_reflns_av_R_equivalents 0.0335
_diffrn_reflns_limit_h_max 8
_diffrn_reflns_limit_h_min -8
_diffrn_reflns_limit_k_max 12
_diffrn_reflns_limit_k_min -12
_diffrn_reflns_limit_l_max 16
_diffrn_reflns_limit_l_min -16
_diffrn_reflns_number 6989
_diffrn_reflns_theta_full 25.242
_diffrn_reflns_theta_max 25.499
_diffrn_reflns_theta_min 3.141
_exptl_absorpt_coefficient_mu 0.355
_exptl_absorpt_correction_T_max 1.0000
_exptl_absorpt_correction_T_min 0.8740
_exptl_absorpt_correction_type multi-scan
_exptl_absorpt_process_details '(CrystalClear; Rigaku, 2008)'
_exptl_crystal_colour colourless
_exptl_crystal_density_diffrn 1.417
_exptl_crystal_description block
_exptl_crystal_F_000 444
_exptl_crystal_size_max 0.080
_exptl_crystal_size_mid 0.070
_exptl_crystal_size_min 0.060
_refine_diff_density_max 0.400
_refine_diff_density_min -0.331
_refine_ls_extinction_method none
_refine_ls_goodness_of_fit_ref 0.914
_refine_ls_hydrogen_treatment constr
_refine_ls_matrix_type full
_refine_ls_number_parameters 253
_refine_ls_number_reflns 3671
_refine_ls_number_restraints 0
_refine_ls_restrained_S_all 0.914
_refine_ls_R_factor_all 0.0481
_refine_ls_R_factor_gt 0.0365
_refine_ls_shift/su_max 0.001
_refine_ls_shift/su_mean 0.000
_refine_ls_structure_factor_coef Fsqd
_refine_ls_weighting_details 'w=1/[\s^2^(Fo^2^)+(0.0526P)^2^] where P=(Fo^2^+2Fc^2^)/3'
_refine_ls_weighting_scheme calc
_refine_ls_wR_factor_gt 0.0933
_refine_ls_wR_factor_ref 0.0966
_reflns_number_gt 2777
_reflns_number_total 3671
_reflns_threshold_expression I>2\s(I)
_cod_data_source_file jj2180sup1.cif
_cod_data_source_block I
_cod_database_code 2238975
_cod_database_fobs_code 2238975
_shelx_space_group_comment
;
The symmetry employed for this shelxl refinement is uniquely defined
by the following loop, which should always be used as a source of
symmetry information in preference to the above space-group names.
They are only intended as comments.
;
_shelx_estimated_absorpt_t_min 0.972
_shelx_estimated_absorpt_t_max 0.979
_shelxl_version_number .2013

loop_
_space_group_symop_operation_xyz
'x, y, z'
'-x, -y, -z'

loop_
_atom_site_type_symbol
_atom_site_label
_atom_site_fract_x
_atom_site_fract_y
_atom_site_fract_z
_atom_site_U_iso_or_equiv
_atom_site_adp_type
_atom_site_calc_flag
_atom_site_occupancy
Cl Cl1 0.85741(7) 0.29946(5) 0.56505(4) 0.02963(16) Uani d 1
Cl Cl2 -0.96963(7) -0.46471(5) 0.18722(4) 0.03041(16) Uani d 1
O O1 0.33887(19) 0.09113(13) 0.42587(10) 0.0247(3) Uani d 1
O O2 0.26536(19) 0.24510(13) 0.30319(11) 0.0277(3) Uani d 1
O O3 -0.40110(18) -0.19373(13) 0.18759(10) 0.0209(3) Uani d 1
O O4 -0.22174(19) -0.15730(15) 0.02822(10) 0.0320(4) Uani d 1
N N1 -0.1723(2) -0.05291(14) 0.22871(11) 0.0163(4) Uani d 1
H H1N -0.2524 -0.1042 0.2147 0.020 Uiso d 1
N N2 0.0517(2) 0.08989(15) 0.26718(11) 0.0170(4) Uani d 1
H H2N 0.1317 0.1413 0.2812 0.020 Uiso d 1
C C1 0.4754(2) 0.29730(18) 0.39639(13) 0.0152(4) Uani d 1
C C2 0.4815(3) 0.42300(18) 0.34315(14) 0.0183(4) Uani d 1
H H2 0.3996 0.4506 0.2977 0.022 Uiso calc 1
C C3 0.6052(3) 0.50894(19) 0.35524(14) 0.0204(4) Uani d 1
H H3 0.6092 0.5944 0.3175 0.024 Uiso calc 1
C C4 0.7235(3) 0.46978(19) 0.42271(14) 0.0193(4) Uani d 1
H H4 0.8105 0.5273 0.4309 0.023 Uiso calc 1
C C5 0.7124(2) 0.34535(19) 0.47776(14) 0.0178(4) Uani d 1
C C6 0.5904(2) 0.25831(18) 0.46641(14) 0.0168(4) Uani d 1
H H6 0.5848 0.1735 0.5054 0.020 Uiso calc 1
C C7 0.3501(2) 0.20080(18) 0.37673(14) 0.0166(4) Uani d 1
C C8 -0.4958(3) -0.27845(17) 0.05760(14) 0.0165(4) Uani d 1
C C9 -0.6506(2) -0.33291(17) 0.12918(14) 0.0163(4) Uani d 1
H H9 -0.6695 -0.3249 0.1998 0.020 Uiso calc 1
C C10 -0.7755(3) -0.39815(18) 0.09679(15) 0.0183(4) Uani d 1
C C11 -0.7508(3) -0.41311(19) -0.00502(15) 0.0212(4) Uani d 1
H H11 -0.8381 -0.4587 -0.0262 0.025 Uiso calc 1
C C12 -0.5961(3) -0.36021(18) -0.07544(15) 0.0213(4) Uani d 1
H H12 -0.5769 -0.3698 -0.1457 0.026 Uiso calc 1
C C13 -0.4691(3) -0.29346(18) -0.04470(14) 0.0193(4) Uani d 1
H H13 -0.3633 -0.2579 -0.0938 0.023 Uiso calc 1
C C14 -0.3593(3) -0.20410(18) 0.09103(14) 0.0191(4) Uani d 1
C C15 -0.1980(3) 0.08017(18) 0.17522(15) 0.0211(4) Uani d 1
H H15A -0.3308 0.1102 0.1950 0.025 Uiso calc 1
H H15B -0.1653 0.0822 0.0997 0.025 Uiso calc 1
C C16 -0.0712(3) 0.16953(18) 0.20515(15) 0.0210(4) Uani d 1
H H16A 0.0062 0.2189 0.1423 0.025 Uiso calc 1
H H16B -0.1488 0.2319 0.2457 0.025 Uiso calc 1
C C17 0.0218(2) -0.10165(19) 0.19240(15) 0.0200(4) Uani d 1
H H17A 0.0442 -0.1082 0.1184 0.024 Uiso calc 1
H H17B 0.0414 -0.1890 0.2312 0.024 Uiso calc 1
C C18 0.1599(3) -0.00838(18) 0.20868(14) 0.0188(4) Uani d 1
H H18A 0.2499 -0.0569 0.2474 0.023 Uiso calc 1
H H18B 0.2315 0.0344 0.1412 0.023 Uiso calc 1
C C19 -0.2115(3) -0.05460(19) 0.34127(14) 0.0190(4) Uani d 1
H H19A -0.2063 -0.1448 0.3777 0.023 Uiso calc 1
H H19B -0.3385 -0.0165 0.3649 0.023 Uiso calc 1
C C20 -0.0641(3) 0.02409(18) 0.36553(14) 0.0187(4) Uani d 1
H H20A -0.1270 0.0892 0.4081 0.022 Uiso calc 1
H H20B 0.0169 -0.0340 0.4048 0.022 Uiso calc 1

loop_
_atom_site_aniso_label
_atom_site_aniso_U_11
_atom_site_aniso_U_22
_atom_site_aniso_U_33
_atom_site_aniso_U_12
_atom_site_aniso_U_13
_atom_site_aniso_U_23
Cl1 0.0312(3) 0.0291(3) 0.0341(3) -0.0036(2) -0.0212(2) -0.0007(2)
Cl2 0.0256(3) 0.0346(3) 0.0307(3) -0.0156(2) -0.0003(2) -0.0061(2)
O1 0.0320(8) 0.0181(8) 0.0259(8) -0.0076(6) -0.0121(6) 0.0020(6)
O2 0.0377(9) 0.0250(8) 0.0254(8) -0.0111(6) -0.0205(7) 0.0046(6)
O3 0.0248(8) 0.0236(8) 0.0153(7) -0.0077(6) -0.0037(6) -0.0042(6)
O4 0.0295(9) 0.0475(10) 0.0191(8) -0.0213(7) -0.0021(6) -0.0013(7)
N1 0.0186(9) 0.0145(8) 0.0179(8) -0.0035(6) -0.0077(7) -0.0025(7)
N2 0.0176(9) 0.0171(9) 0.0181(8) -0.0045(7) -0.0074(7) -0.0014(7)
C1 0.0157(10) 0.0172(10) 0.0124(9) -0.0011(7) -0.0011(7) -0.0040(8)
C2 0.0199(11) 0.0226(11) 0.0123(9) -0.0002(8) -0.0043(8) -0.0017(8)
C3 0.0258(11) 0.0171(10) 0.0165(10) -0.0039(8) -0.0021(8) 0.0000(8)
C4 0.0186(10) 0.0217(11) 0.0181(10) -0.0062(8) -0.0018(8) -0.0047(8)
C5 0.0159(10) 0.0228(11) 0.0160(10) -0.0003(8) -0.0058(8) -0.0040(8)
C6 0.0172(10) 0.0169(10) 0.0153(9) -0.0014(8) -0.0020(7) -0.0018(8)
C7 0.0156(10) 0.0203(11) 0.0139(10) -0.0024(8) -0.0022(7) -0.0037(8)
C8 0.0186(10) 0.0126(10) 0.0183(10) 0.0009(7) -0.0055(8) -0.0014(8)
C9 0.0177(10) 0.0162(10) 0.0153(10) 0.0009(8) -0.0030(8) -0.0046(8)
C10 0.0169(10) 0.0165(10) 0.0213(10) -0.0013(8) -0.0037(8) -0.0028(8)
C11 0.0228(11) 0.0194(11) 0.0262(11) 0.0000(8) -0.0119(9) -0.0080(9)
C12 0.0272(12) 0.0227(11) 0.0158(10) 0.0016(8) -0.0085(8) -0.0042(8)
C13 0.0221(11) 0.0194(10) 0.0151(10) -0.0003(8) -0.0042(8) 0.0008(8)
C14 0.0199(11) 0.0170(10) 0.0206(11) -0.0031(8) -0.0064(8) 0.0003(8)
C15 0.0228(11) 0.0183(10) 0.0232(11) -0.0010(8) -0.0108(8) 0.0016(9)
C16 0.0253(11) 0.0171(10) 0.0218(11) -0.0016(8) -0.0103(8) 0.0009(8)
C17 0.0153(11) 0.0236(11) 0.0217(10) 0.0019(8) -0.0037(8) -0.0068(9)
C18 0.0165(10) 0.0212(11) 0.0184(10) -0.0007(8) -0.0029(8) -0.0034(8)
C19 0.0203(11) 0.0216(11) 0.0145(10) -0.0040(8) -0.0022(8) -0.0017(8)
C20 0.0225(11) 0.0203(10) 0.0135(10) -0.0023(8) -0.0040(8) -0.0020(8)

loop_
_atom_type_symbol
_atom_type_description
_atom_type_scat_dispersion_real
_atom_type_scat_dispersion_imag
_atom_type_scat_source
C C 0.0033 0.0016 'International Tables Vol C Tables 4.2.6.8 and 6.1.1.4'
H H 0.0000 0.0000 'International Tables Vol C Tables 4.2.6.8 and 6.1.1.4'
N N 0.0061 0.0033 'International Tables Vol C Tables 4.2.6.8 and 6.1.1.4'
O O 0.0106 0.0060 'International Tables Vol C Tables 4.2.6.8 and 6.1.1.4'
Cl Cl 0.1484 0.1585 'International Tables Vol C Tables 4.2.6.8 and 6.1.1.4'

loop_
_geom_angle_atom_site_label_1
_geom_angle_atom_site_label_2
_geom_angle_atom_site_label_3
_geom_angle
C15 N1 C19 109.80(15)
C15 N1 C17 109.77(15)
C19 N1 C17 109.86(14)
C15 N1 H1N 109.2
C19 N1 H1N 109.2
C17 N1 H1N 109.1
C18 N2 C16 109.80(14)
C18 N2 C20 109.46(15)
C16 N2 C20 109.79(15)
C18 N2 H2N 109.3
C16 N2 H2N 109.3
C20 N2 H2N 109.2
C2 C1 C6 119.49(17)
C2 C1 C7 120.69(17)
C6 C1 C7 119.79(17)
C3 C2 C1 121.01(18)
C3 C2 H2 119.5
C1 C2 H2 119.5
C2 C3 C4 119.77(18)
C2 C3 H3 120.1
C4 C3 H3 120.1
C5 C4 C3 118.74(18)
C5 C4 H4 120.6
C3 C4 H4 120.6
C6 C5 C4 122.26(18)
C6 C5 Cl1 119.69(15)
C4 C5 Cl1 118.05(14)
C5 C6 C1 118.67(18)
C5 C6 H6 120.7
C1 C6 H6 120.7
O1 C7 O2 125.20(17)
O1 C7 C1 121.13(17)
O2 C7 C1 113.64(17)
C13 C8 C9 119.23(17)
C13 C8 C14 120.32(17)
C9 C8 C14 120.45(16)
C10 C9 C8 119.57(17)
C10 C9 H9 120.2
C8 C9 H9 120.2
C9 C10 C11 121.69(18)
C9 C10 Cl2 119.01(15)
C11 C10 Cl2 119.29(14)
C10 C11 C12 118.52(17)
C10 C11 H11 120.7
C12 C11 H11 120.7
C13 C12 C11 120.80(18)
C13 C12 H12 119.6
C11 C12 H12 119.6
C12 C13 C8 120.19(18)
C12 C13 H13 119.9
C8 C13 H13 119.9
O4 C14 O3 124.69(17)
O4 C14 C8 120.50(17)
O3 C14 C8 114.81(16)
N1 C15 C16 109.14(15)
N1 C15 H15A 109.9
C16 C15 H15A 109.9
N1 C15 H15B 109.9
C16 C15 H15B 109.9
H15A C15 H15B 108.3
N2 C16 C15 108.98(15)
N2 C16 H16A 109.9
C15 C16 H16A 109.9
N2 C16 H16B 109.9
C15 C16 H16B 109.9
H16A C16 H16B 108.3
N1 C17 C18 109.31(15)
N1 C17 H17A 109.8
C18 C17 H17A 109.8
N1 C17 H17B 109.8
C18 C17 H17B 109.8
H17A C17 H17B 108.3
N2 C18 C17 108.61(14)
N2 C18 H18A 110.0
C17 C18 H18A 110.0
N2 C18 H18B 110.0
C17 C18 H18B 110.0
H18A C18 H18B 108.3
N1 C19 C20 108.85(14)
N1 C19 H19A 109.9
C20 C19 H19A 109.9
N1 C19 H19B 109.9
C20 C19 H19B 109.9
H19A C19 H19B 108.3
N2 C20 C19 109.05(14)
N2 C20 H20A 109.9
C19 C20 H20A 109.9
N2 C20 H20B 109.9
C19 C20 H20B 109.9
H20A C20 H20B 108.3

loop_
_geom_bond_atom_site_label_1
_geom_bond_atom_site_label_2
_geom_bond_distance
Cl1 C5 1.747(2)
Cl2 C10 1.749(2)
O1 C7 1.222(2)
O2 C7 1.290(2)
O3 C14 1.292(2)
O4 C14 1.231(2)
N1 C15 1.475(2)
N1 C19 1.479(2)
N1 C17 1.478(2)
N1 H1N 0.9000
N2 C18 1.481(2)
N2 C16 1.481(2)
N2 C20 1.487(2)
N2 H2N 0.9000
C1 C2 1.386(3)
C1 C6 1.396(3)
C1 C7 1.516(2)
C2 C3 1.384(3)
C2 H2 0.9500
C3 C4 1.388(3)
C3 H3 0.9500
C4 C5 1.383(3)
C4 H4 0.9500
C5 C6 1.379(3)
C6 H6 0.9500
C8 C13 1.387(3)
C8 C9 1.397(3)
C8 C14 1.508(3)
C9 C10 1.375(2)
C9 H9 0.9500
C10 C11 1.382(3)
C11 C12 1.384(3)
C11 H11 0.9500
C12 C13 1.385(2)
C12 H12 0.9500
C13 H13 0.9500
C15 C16 1.536(3)
C15 H15A 0.9900
C15 H15B 0.9900
C16 H16A 0.9900
C16 H16B 0.9900
C17 C18 1.540(2)
C17 H17A 0.9900
C17 H17B 0.9900
C18 H18A 0.9900
C18 H18B 0.9900
C19 C20 1.537(2)
C19 H19A 0.9900
C19 H19B 0.9900
C20 H20A 0.9900
C20 H20B 0.9900

loop_
_geom_hbond_atom_site_label_D
_geom_hbond_atom_site_label_H
_geom_hbond_atom_site_label_A
_geom_hbond_site_symmetry_A
_geom_hbond_distance_DH
_geom_hbond_distance_HA
_geom_hbond_distance_DA
_geom_hbond_angle_DHA
N1 H1N O3 . 0.90 1.64 2.536(2) 178
N2 H2N O2 . 0.90 1.63 2.528(3) 175
C3 H3 O3 1_665 0.95 2.59 3.523(3) 169
C18 H18B O4 2_555 0.99 2.43 3.311(3) 147
C19 H19B O1 1_455 0.99 2.56 3.552(3) 177.6

loop_
_geom_torsion_atom_site_label_1
_geom_torsion_atom_site_label_2
_geom_torsion_atom_site_label_3
_geom_torsion_atom_site_label_4
_geom_torsion
C6 C1 C2 C3 2.6(3)
C7 C1 C2 C3 -175.35(16)
C1 C2 C3 C4 -0.9(3)
C2 C3 C4 C5 -1.0(3)
C3 C4 C5 C6 1.3(3)
C3 C4 C5 Cl1 -178.13(14)
C4 C5 C6 C1 0.4(3)
Cl1 C5 C6 C1 179.80(13)
C2 C1 C6 C5 -2.3(3)
C7 C1 C6 C5 175.65(15)
C2 C1 C7 O1 -177.41(18)
C6 C1 C7 O1 4.6(3)
C2 C1 C7 O2 4.5(2)
C6 C1 C7 O2 -173.43(16)
C13 C8 C9 C10 -1.3(3)
C14 C8 C9 C10 178.71(17)
C8 C9 C10 C11 0.9(3)
C8 C9 C10 Cl2 -179.50(14)
C9 C10 C11 C12 -0.2(3)
Cl2 C10 C11 C12 -179.78(15)
C10 C11 C12 C13 -0.2(3)
C11 C12 C13 C8 -0.2(3)
C9 C8 C13 C12 0.9(3)
C14 C8 C13 C12 -179.08(17)
C13 C8 C14 O4 -0.8(3)
C9 C8 C14 O4 179.18(18)
C13 C8 C14 O3 178.35(17)
C9 C8 C14 O3 -1.6(3)
C19 N1 C15 C16 56.50(19)
C17 N1 C15 C16 -64.36(19)
C18 N2 C16 C15 56.32(19)
C20 N2 C16 C15 -64.07(18)
N1 C15 C16 N2 7.0(2)
C15 N1 C17 C18 56.14(19)
C19 N1 C17 C18 -64.69(19)
C16 N2 C18 C17 -64.37(19)
C20 N2 C18 C17 56.22(19)
N1 C17 C18 N2 7.0(2)
C15 N1 C19 C20 -65.01(18)
C17 N1 C19 C20 55.80(19)
C18 N2 C20 C19 -65.10(19)
C16 N2 C20 C19 55.49(19)
N1 C19 C20 N2 7.6(2)
